data_1576434
loop_
_publ_author_name
'Zhang, Tongtong'
'Wang, Xiangyu'
'Wright, Jack D.'
'Whitehead, George F. S.'
'Tidey, Jeremiah P.'
'Wong, Lu Shin'
'Riddell, Imogen A.'

_publ_section_title
;
 Enhanced stability and reusability of recombinant silicatein upon
 biomimetic metal-organic framework crystallization.
;
_journal_issue 6
_journal_name_full 'Chemical science'
_journal_page_first 3141
_journal_page_last 3147
_journal_paper_doi 10.1039/d5sc05521k
_journal_volume 17
_journal_year 2026
_chemical_formula_moiety 'C8 H9 N O6 Zn'
_chemical_formula_sum 'C8 H9 N O6 Zn'
_chemical_formula_weight 280.551
_space_group_crystal_system monoclinic
_space_group_IT_number 14
_space_group_name_Hall '-P 2ybc'
_space_group_name_H-M_alt 'P 1 21/c 1'
_symmetry_Int_Tables_number 14
_atom_sites_solution_primary dual
_atom_sites_solution_secondary difmap
_audit_creation_date 2025-01-28
_audit_creation_method
;
Olex2 1.5-ac7-013
(compiled 2025.01.02 svn.rf662f148 for Rigaku Oxford Diffraction, GUI svn.r7109)
;
_audit_update_record
;
2025-01-28 deposited with the CCDC.	2025-12-08 downloaded from the CCDC.
;
_cell_angle_alpha 90
_cell_angle_beta 95.172(10)
_cell_angle_gamma 90
_cell_formula_units_Z 4
_cell_length_a 9.5078(15)
_cell_length_b 6.4427(6)
_cell_length_c 14.9087(12)
_cell_measurement_reflns_used 6102
_cell_measurement_temperature 100(5)
_cell_measurement_theta_max 1.1220
_cell_measurement_theta_min 0.0940
_cell_volume 909.53(18)
_computing_cell_refinement 'CrysAlisPro 1.171.44.91a (Rigaku OD, 2025)'
_computing_data_collection 'CrysAlisPro system (CCD 44.78a 64-bit (release 25-10-2024))'
_computing_data_reduction 'CrysAlisPro 1.171.44.91a (Rigaku OD, 2025)'
_computing_molecular_graphics 'Olex2 1.5-ac7-013 (Dolomanov et al., 2009)'
_computing_publication_material 'Olex2 1.5-ac7-013 (Dolomanov et al., 2009)'
_computing_structure_refinement 'olex2.refine 1.5-ac7-013 (Bourhis et al., 2015)'
_computing_structure_solution 'SHELXT  (Sheldrick, 2015)'
_diffrn_ambient_environment vacuum
_diffrn_ambient_temperature 100(5)
_diffrn_detector 'Hybrid Pixel Array Detector'
_diffrn_detector_area_resol_mean 10.0000
_diffrn_detector_type HyPix-ED
_diffrn_measured_fraction_theta_full 0.8965
_diffrn_measured_fraction_theta_max 0.9003
_diffrn_measurement_details
;
List of Runs (angles in degrees, time in seconds):

  # Type    Start    End  Width  t~exp~   \w     \q     \k     \f   Frames
#--------------------------------------------------------------------------
  1  \w    -70.00  40.00   0.20    0.40    --    0.00   0.00   0.00  550
  2  \w    -62.20  62.00   0.20    0.40    --    0.00   0.00   0.00  621
  3  \w    -65.00  23.00   0.20    0.40    --    0.00   0.00   0.00  440
;
_diffrn_measurement_device 'electron diffractometer'
_diffrn_measurement_device_type 'XtaLAB Synergy-ED, HyPix-ED, electron source at 200keV'
_diffrn_measurement_method 'continuous rotation electron diffraction'
_diffrn_orient_matrix_type 'CrysAlisPro convention (1999,Acta A55,543-557)'
_diffrn_orient_matrix_UB_11 0.0026461865
_diffrn_orient_matrix_UB_12 -0.0000042522
_diffrn_orient_matrix_UB_13 0.0001482843
_diffrn_orient_matrix_UB_21 0.0000007881
_diffrn_orient_matrix_UB_22 0.0038991953
_diffrn_orient_matrix_UB_23 0.0000053076
_diffrn_orient_matrix_UB_31 0.0000026063
_diffrn_orient_matrix_UB_32 0.0000004652
_diffrn_orient_matrix_UB_33 0.0016851809
_diffrn_radiation_monochromator none
_diffrn_radiation_probe electron
_diffrn_radiation_type electron
_diffrn_radiation_wavelength 0.02510
_diffrn_reflns_av_R_equivalents 0.2020
_diffrn_reflns_av_unetI/netI 0.1192
_diffrn_reflns_Laue_measured_fraction_full 0.8965
_diffrn_reflns_Laue_measured_fraction_max 0.9003
_diffrn_reflns_limit_h_max 11
_diffrn_reflns_limit_h_min -11
_diffrn_reflns_limit_k_max 8
_diffrn_reflns_limit_k_min -8
_diffrn_reflns_limit_l_max 18
_diffrn_reflns_limit_l_min -18
_diffrn_reflns_number 12093
_diffrn_reflns_point_group_measured_fraction_full 0.8965
_diffrn_reflns_point_group_measured_fraction_max 0.9003
_diffrn_reflns_theta_full 0.8629
_diffrn_reflns_theta_max 0.90
_diffrn_reflns_theta_min 0.12
_diffrn_source 'electron diffractometer'
_diffrn_source_type 'JEOL JSM-2300ED, LaB6'
_exptl_absorpt_coefficient_mu 0.000
_exptl_absorpt_correction_T_max 1.00000
_exptl_absorpt_correction_T_min 0.19751
_exptl_absorpt_correction_type multi-scan
_exptl_absorpt_process_details
;
CrysAlisPro 1.171.44.91a (Rigaku Oxford Diffraction, 2025)
Empirical absorption correction using spherical harmonics,
implemented in SCALE3 ABSPACK scaling algorithm.
;
_exptl_crystal_colour colourless
_exptl_crystal_density_diffrn 2.049
_exptl_crystal_description 'microcrystalline slab'
_exptl_crystal_F_000 179.960
_refine_diff_density_max 0.8141
_refine_diff_density_min -0.7746
_refine_diff_density_rms 0.2074
_refine_ls_d_res_high 0.8002
_refine_ls_d_res_low 6.1163
_refine_ls_extinction_coef 21919(1371)
_refine_ls_extinction_expression Fc^*^=kFc[1+0.001xFc^2^\l^3^/sin(2\q)]^-1/4^
_refine_ls_goodness_of_fit_ref 1.0358
_refine_ls_hydrogen_treatment mixed
_refine_ls_matrix_type full
_refine_ls_number_constraints 12
_refine_ls_number_parameters 167
_refine_ls_number_reflns 1670
_refine_ls_number_restraints 146
_refine_ls_restrained_S_all 0.9889
_refine_ls_R_factor_all 0.1598
_refine_ls_R_factor_gt 0.1437
_refine_ls_shift/su_max -0.0009
_refine_ls_shift/su_mean 0.0002
_refine_ls_structure_factor_coef Fsqd
_refine_ls_weighting_details 'w=1/[\s^2^(Fo^2^)+(0.0000P)^2^+1.2132P] where P=(Fo^2^+2Fc^2^)/3'
_refine_ls_weighting_scheme calc
_refine_ls_wR_factor_gt 0.2873
_refine_ls_wR_factor_ref 0.2966
_reflns_Friedel_coverage 0.0
_reflns_limit_h_max 10
_reflns_limit_h_min -11
_reflns_limit_k_max 8
_reflns_limit_k_min 0
_reflns_limit_l_max 18
_reflns_limit_l_min 0
_reflns_number_gt 1490
_reflns_number_total 1670
_reflns_threshold_expression I>=2u(I)
_cod_data_source_file d5sc05521k2.cif
_cod_data_source_block m_1383_1384_1385_d08
_cod_database_code 1576434
_chemical_oxdiff_formula C8H9NO6Zn
_chemical_oxdiff_usercomment
;
 2024NCS0814, S010010, TF-Sila-25 sonicated in Et2O and drop cast (~2x60uL)
 onto holey carbon, flash froze and loaded ~115K, CSD: SIWVEA'
;
_diffrn_oxdiff_scatteringfactors_ed 'UCLA (2022) https://srv.mbi.ucla.edu/faes/data'
_diffrn_oxdiff_digest_creation
;
CAP 1.171.44.91a, AC 1.5-ac7-013
;
_diffrn_oxdiff_digest_od_ed
;

;
_olex2_refinement_description
;
1. Fixed Uiso
 At 1.2 times of:
  All C(H) groups, All N(H,H) groups
 At 1.5 times of:
  All O(H,H) groups
2. Restrained distances
 O15-H15a \\sim O15-H15b \\sim O16-H16b \\sim O16-H16a
 with sigma of 0.02
 H15a-H15b \\sim H16b-H16a
 with sigma of 0.02
 N7-H7b \\sim N7-H7a
 with sigma of 0.02
 C14-H14 \\sim C13-H13 \\sim C8-H8
 with sigma of 0.02
3. Uiso/Uaniso restraints and constraints
Uanis(O16) \\sim Ueq: with sigma of 0.005 and sigma for terminal atoms of 0.01
4. Rigid body (RIGU) restrains
 All non-hydrogen atoms
 with sigma for 1-2 distances of 0.002 and sigma for 1-3 distances of 0.003
5.a Aromatic/amide H refined with riding coordinates and stretchable bonds:
 C8(H8), C13(H13), C14(H14)
;
_atom_sites_solution_hydrogen mixed
_olex2_submission_special_instructions 'No special instructions were received'
_oxdiff_diffrn_reflns_filtered 9959
_oxdiff_exptl_absorpt_empirical_details
;
Empirical correction (ABSPACK) includes:
- Absorption correction using spherical harmonics
- Frame scaling
;
_oxdiff_exptl_absorpt_empirical_full_max 3.786
_oxdiff_exptl_absorpt_empirical_full_min 0.583

loop_
_space_group_symop_id
_space_group_symop_operation_xyz
1 x,y,z
2 -x,y+1/2,-z+1/2
3 -x,-y,-z
4 x,-y-1/2,z-1/2

loop_
_atom_site_label
_atom_site_type_symbol
_atom_site_fract_x
_atom_site_fract_y
_atom_site_fract_z
_atom_site_U_iso_or_equiv
_atom_site_adp_type
_atom_site_occupancy
_atom_site_refinement_flags_posn
_atom_site_refinement_flags_adp
Zn1 Zn 0.8547(2) 0.5122(3) 0.62906(11) 0.0129(6) Uani 1.000000 . U
O2 O 0.9348(6) 0.6939(7) 0.7364(3) 0.0180(12) Uani 1.000000 . U
O16 O 0.9459(5) 0.7339(7) 0.5473(3) 0.0157(11) Uani 1.000000 D U
H16a H 0.893(3) 0.867(3) 0.5613(17) 0.0235(17) Uiso 1.000000 DR .
H16b H 0.924(3) 0.722(4) 0.4807(13) 0.0235(17) Uiso 1.000000 DR .
O4 O 0.9447(6) 0.8453(7) 0.8705(3) 0.0182(12) Uani 1.000000 . U
O15 O 0.7860(6) 0.3389(7) 0.5136(3) 0.0189(12) Uani 1.000000 D U
H15a H 0.763(3) 0.195(3) 0.5371(18) 0.0284(18) Uiso 1.000000 DR .
H15b H 0.862(3) 0.307(4) 0.4731(18) 0.0284(18) Uiso 1.000000 DR .
O11 O 0.3391(6) 0.1677(7) 0.8811(3) 0.0180(12) Uani 1.000000 . U
N7 N 0.7868(6) 0.3226(8) 0.7330(3) 0.0152(12) Uani 1.000000 D U
H7a H 0.746(3) 0.179(4) 0.7072(16) 0.0182(14) Uiso 1.000000 DR .
H7b H 0.884(3) 0.281(4) 0.7698(16) 0.0182(14) Uiso 1.000000 DR .
C3 C 0.8867(6) 0.7288(8) 0.8115(3) 0.0159(14) Uani 1.000000 . U
C8 C 0.5815(6) 0.3461(8) 0.8176(3) 0.0133(12) Uani 1.000000 D U
H8 H 0.5516(8) 0.188(3) 0.7944(5) 0.0160(15) Uiso 1.000000 DGR .
O12 O 0.2545(6) 0.4825(8) 0.9059(3) 0.0205(12) Uani 1.000000 . U
C9 C 0.4934(6) 0.4567(8) 0.8705(3) 0.0125(13) Uani 1.000000 . U
C6 C 0.7062(6) 0.4334(8) 0.7942(3) 0.0137(13) Uani 1.000000 . U
C10 C 0.3532(6) 0.3608(8) 0.8887(3) 0.0119(12) Uani 1.000000 . U
C5 C 0.7487(6) 0.6260(8) 0.8304(3) 0.0125(13) Uani 1.000000 . U
C13 C 0.5319(6) 0.6499(8) 0.9025(3) 0.0169(13) Uani 1.000000 D U
H13 H 0.4568(14) 0.7433(18) 0.9438(8) 0.0203(16) Uiso 1.000000 DGR .
C14 C 0.6610(6) 0.7326(8) 0.8853(3) 0.0163(13) Uani 1.000000 D U
H14 H 0.6950(9) 0.883(3) 0.9149(6) 0.0195(16) Uiso 1.000000 DGR .

loop_
_atom_site_aniso_label
_atom_site_aniso_U_11
_atom_site_aniso_U_22
_atom_site_aniso_U_33
_atom_site_aniso_U_12
_atom_site_aniso_U_13
_atom_site_aniso_U_23
Zn1 0.0100(11) 0.0165(10) 0.0125(9) 0.0010(8) 0.0031(6) -0.0002(6)
O2 0.018(3) 0.023(2) 0.0149(18) -0.0056(17) 0.0069(12) -0.0027(12)
O16 0.011(3) 0.020(2) 0.016(2) 0.0005(14) 0.0052(13) -0.0001(12)
O4 0.018(3) 0.023(2) 0.014(2) -0.0086(18) 0.0050(15) -0.0026(14)
O15 0.018(3) 0.019(2) 0.020(2) -0.0011(19) 0.0040(16) -0.0028(14)
O11 0.021(3) 0.0158(19) 0.019(2) -0.0015(14) 0.011(2) -0.0024(14)
N7 0.014(3) 0.017(2) 0.015(2) 0.0017(15) 0.0048(13) 0.0001(13)
C3 0.014(3) 0.022(3) 0.013(2) -0.0054(15) 0.0056(12) -0.0020(13)
C8 0.009(3) 0.016(3) 0.016(3) 0.0011(14) 0.0040(13) -0.0003(16)
O12 0.021(3) 0.017(2) 0.026(3) 0.0027(16) 0.0105(17) 0.0002(18)
C9 0.009(2) 0.016(2) 0.013(3) 0.0009(13) 0.0027(13) 0.0001(14)
C6 0.010(3) 0.019(2) 0.012(2) -0.0006(13) 0.0024(13) -0.0019(13)
C10 0.011(3) 0.0153(19) 0.010(3) -0.0006(12) 0.0037(14) -0.0019(14)
C5 0.012(3) 0.017(2) 0.010(2) -0.0011(13) 0.0042(13) -0.0005(13)
C13 0.015(3) 0.020(2) 0.018(3) -0.0034(14) 0.0091(16) -0.0035(16)
C14 0.016(3) 0.016(3) 0.019(3) -0.0030(15) 0.0103(15) -0.0032(16)

loop_
_atom_type_symbol
_atom_type_scat_dispersion_real
_atom_type_scat_dispersion_imag
_atom_type_scat_Cromer_Mann_a1
_atom_type_scat_Cromer_Mann_a2
_atom_type_scat_Cromer_Mann_a3
_atom_type_scat_Cromer_Mann_a4
_atom_type_scat_Cromer_Mann_b1
_atom_type_scat_Cromer_Mann_b2
_atom_type_scat_Cromer_Mann_b3
_atom_type_scat_Cromer_Mann_b4
_atom_type_scat_Cromer_Mann_c
_atom_type_scat_source
_atom_type_scat_dispersion_source
C 0.00000 0.00000 0.60000 0.13600 0.54700 1.22500 40.93800 0.37400 3.27800 13.01300 0.00000 'Custom 4-Gaussian' custom
H 0.00000 0.00000 0.12900 0.03600 0.12700 0.23600 37.73700 0.55300 3.77200 13.51800 0.00000 'Custom 4-Gaussian' custom
N 0.00000 0.00000 0.48200 0.13500 0.51900 1.07500 31.52600 0.32400 2.60700 10.01700 0.00000 'Custom 4-Gaussian' custom
O 0.00000 0.00000 0.39200 0.14400 0.51100 0.93700 25.67500 0.30600 2.27200 8.27000 0.00000 'Custom 4-Gaussian' custom
Zn 0.00000 0.00000 1.66500 0.60000 1.77600 2.01800 60.12000 0.36000 2.76900 15.49200 0.00000 'Custom 4-Gaussian' custom

loop_
_geom_angle_atom_site_label_1
_geom_angle_atom_site_label_2
_geom_angle_atom_site_label_3
_geom_angle
_geom_angle_site_symmetry_1
_geom_angle_site_symmetry_3
_geom_angle_publ_flag
O16 Zn1 O2 85.5(2) . . ?
O4 Zn1 O2 90.9(2) 2_746 . ?
O4 Zn1 O16 86.0(2) 2_746 . ?
O15 Zn1 O2 175.2(2) . . ?
O15 Zn1 O16 90.0(2) . . ?
O15 Zn1 O4 87.0(2) . 2_746 ?
O11 Zn1 O2 92.6(2) 2_656 . ?
O11 Zn1 O16 92.2(2) 2_656 . ?
O11 Zn1 O4 176.0(2) 2_656 2_746 ?
O11 Zn1 O15 89.3(2) 2_656 . ?
N7 Zn1 O2 82.9(2) . . ?
N7 Zn1 O16 168.2(2) . . ?
N7 Zn1 O4 92.14(19) . 2_746 ?
N7 Zn1 O15 101.5(2) . . ?
N7 Zn1 O11 90.3(2) . 2_656 ?
C3 O2 Zn1 130.3(4) . . ?
H16a O16 Zn1 102.5(15) . . ?
H16b O16 Zn1 117.6(17) . . ?
H16b O16 H16a 102(2) . . ?
C3 O4 Zn1 128.9(4) . 2_756 ?
H15a O15 Zn1 105.1(17) . . ?
H15b O15 Zn1 114.4(19) . . ?
H15b O15 H15a 102(2) . . ?
C10 O11 Zn1 124.6(4) . 2_646 ?
H7a N7 Zn1 111.3(14) . . ?
H7b N7 Zn1 102.4(15) . . ?
H7b N7 H7a 104(2) . . ?
C6 N7 Zn1 113.2(4) . . ?
C6 N7 H7a 117.7(16) . . ?
C6 N7 H7b 106.8(14) . . ?
O4 C3 O2 124.0(6) . . ?
C5 C3 O2 118.2(5) . . ?
C5 C3 O4 117.8(5) . . ?
C9 C8 H8 119.8(3) . . ?
C6 C8 H8 119.8(3) . . ?
C6 C8 C9 120.4(5) . . ?
C10 C9 C8 118.4(5) . . ?
C13 C9 C8 120.4(5) . . ?
C13 C9 C10 121.2(5) . . ?
C8 C6 N7 118.5(5) . . ?
C5 C6 N7 122.3(5) . . ?
C5 C6 C8 119.2(5) . . ?
O12 C10 O11 123.8(6) . . ?
C9 C10 O11 118.5(5) . . ?
C9 C10 O12 117.6(5) . . ?
C6 C5 C3 122.7(5) . . ?
C14 C5 C3 117.7(5) . . ?
C14 C5 C6 119.6(5) . . ?
H13 C13 C9 120.1(3) . . ?
C14 C13 C9 119.8(5) . . ?
C14 C13 H13 120.1(3) . . ?
C13 C14 C5 120.3(5) . . ?
H14 C14 C5 119.8(3) . . ?
H14 C14 C13 119.8(3) . . ?

loop_
_geom_bond_atom_site_label_1
_geom_bond_atom_site_label_2
_geom_bond_distance
_geom_bond_site_symmetry_2
_geom_bond_publ_flag
Zn1 O2 2.071(5) . ?
Zn1 O16 2.113(5) . ?
Zn1 O4 2.189(5) 2_746 ?
Zn1 O15 2.106(5) . ?
Zn1 O11 2.091(6) 2_656 ?
Zn1 N7 2.119(5) . ?
O2 C3 1.267(6) . ?
O16 H16a 1.021(18) . ?
O16 H16b 0.999(18) . ?
O4 C3 1.246(7) . ?
O15 H15a 1.024(19) . ?
O15 H15b 1.004(19) . ?
O11 C10 1.255(6) . ?
N7 H7a 1.06(2) . ?
N7 H7b 1.07(2) . ?
N7 C6 1.434(7) . ?
C3 C5 1.519(7) . ?
C8 H8 1.104(19) . ?
C8 C9 1.396(7) . ?
C8 C6 1.385(7) . ?
O12 C10 1.267(7) . ?
C9 C10 1.516(7) . ?
C9 C13 1.372(7) . ?
C6 C5 1.399(7) . ?
C5 C14 1.400(7) . ?
C13 H13 1.153(19) . ?
C13 C14 1.384(7) . ?
C14 H14 1.101(19) . ?

loop_
_geom_torsion_atom_site_label_1
_geom_torsion_atom_site_label_2
_geom_torsion_atom_site_label_3
_geom_torsion_atom_site_label_4
_geom_torsion
_geom_torsion_site_symmetry_1
_geom_torsion_site_symmetry_2
_geom_torsion_site_symmetry_3
_geom_torsion_site_symmetry_4
_geom_torsion_publ_flag
Zn1 O2 C3 O4 -178.8(5) . . . . ?
Zn1 O2 C3 C5 0.0(6) . . . . ?
Zn1 O4 C3 O2 -3.4(6) 2_756 . . . ?
Zn1 O4 C3 C5 177.7(5) 2_756 . . . ?
Zn1 O11 C10 O12 12.2(5) 2_646 . . . ?
Zn1 O11 C10 C9 -163.9(4) 2_646 . . . ?
Zn1 N7 C6 C8 133.4(4) . . . . ?
Zn1 N7 C6 C5 -46.4(5) . . . . ?
O2 C3 C5 C6 30.4(7) . . . . ?
O2 C3 C5 C14 -148.5(6) . . . . ?
O4 C3 C5 C6 -150.7(5) . . . . ?
O4 C3 C5 C14 30.4(7) . . . . ?
O11 C10 C9 C8 21.9(6) . . . . ?
O11 C10 C9 C13 -160.1(5) . . . . ?
N7 C6 C8 C9 -174.2(5) . . . . ?
N7 C6 C5 C3 -2.9(7) . . . . ?
N7 C6 C5 C14 176.0(5) . . . . ?
C3 C5 C6 C8 177.4(5) . . . . ?
C3 C5 C14 C13 177.9(5) . . . . ?
C8 C9 C10 O12 -154.4(5) . . . . ?
C8 C9 C13 C14 -2.4(6) . . . . ?
C8 C6 C5 C14 -3.7(6) . . . . ?
O12 C10 C9 C13 23.6(6) . . . . ?
C9 C13 C14 C5 4.2(6) . . . . ?
C6 C5 C14 C13 -1.1(6) . . . . ?

loop_
_restr_equal_distance_atom_site_label_1
_restr_equal_distance_atom_site_label_2
_restr_equal_distance_site_symmetry_2
_restr_equal_distance_class_id
O16 H16a 1 1
O16 H16b 1 1
H16b H16a 1 2
O15 H15a 1 1
O15 H15b 1 1
H15a H15b 1 2
N7 H7a 1 3
N7 H7b 1 3
C8 H8 1 4
C13 H13 1 4
C14 H14 1 4

loop_
_restr_equal_distance_class_class_id
_restr_equal_distance_class_target_weight_param
_restr_equal_distance_class_average
_restr_equal_distance_class_esd
_restr_equal_distance_class_diff_max
1 0.0200 1.0120 0.0107 0.0131
2 0.0200 1.5722 0.0033 0.0033
3 0.0200 1.0634 0.0047 0.0047
4 0.0200 1.1195 0.0237 0.0335

loop_
_restr_U_iso_atom_site_label
_restr_U_iso_weight_param
O16 0.0050

loop_
_restr_rigu_atom_site_label_1
_restr_rigu_atom_site_label_2
_restr_rigu_target_weight_param
_restr_rigu_u13_diff
_restr_rigu_u23_diff
_restr_rigu_u33_diff
Zn1 O2 0.002000 -0.001420 0.000480 -0.001308
Zn1 O16 0.002000 0.001837 -0.000495 -0.001690
Zn1 O15 0.002000 0.002398 0.002902 -0.003701
Zn1 N7 0.002000 0.000664 -0.000118 -0.001169
Zn1 C3 0.003000 0.001025 -0.000308 0.000093
Zn1 C6 0.003000 -0.000450 0.000655 -0.000948
O2 O16 0.003000 -0.002480 -0.000559 -0.001329
O2 O4 0.003000 0.002580 0.001510 0.000209
O2 O15 0.003000 0.001046 0.002407 -0.002198
O2 N7 0.003000 0.004616 0.001321 -0.001326
O2 C3 0.002000 0.000401 -0.000517 0.001336
O2 C5 0.003000 -0.001447 0.000718 0.002703
O16 O15 0.003000 0.002518 -0.002386 0.001181
O16 N7 0.003000 0.002690 0.000944 0.000648
O4 C3 0.002000 0.000007 -0.001066 -0.000622
O4 C5 0.003000 -0.002111 -0.000487 -0.000970
O15 N7 0.003000 0.001154 -0.002547 0.005761
O11 O12 0.003000 -0.004436 0.002545 0.000876
O11 C9 0.003000 0.004419 -0.002607 0.001644
O11 C10 0.002000 0.000624 -0.000899 0.000553
N7 C8 0.003000 -0.001101 -0.002694 0.002633
N7 C6 0.002000 0.001575 -0.000223 0.000264
N7 C5 0.003000 0.003365 -0.001095 0.001706
C3 C6 0.003000 0.000514 -0.002227 -0.001232
C3 C5 0.002000 -0.000842 0.000460 -0.000704
C3 C14 0.003000 -0.002251 0.001809 0.001190
C8 C9 0.002000 0.000735 -0.000148 -0.000350
C8 C6 0.002000 -0.000077 -0.000699 -0.001137
C8 C10 0.003000 0.001921 0.002489 -0.000234
C8 C5 0.003000 -0.000321 -0.000026 0.000510
C8 C13 0.003000 0.003594 -0.002168 -0.001443
O12 C9 0.003000 -0.000786 -0.006137 0.007750
O12 C10 0.002000 -0.001288 -0.002714 0.002091
C9 C6 0.003000 -0.000809 0.000982 -0.001529
C9 C10 0.002000 0.001630 0.000954 -0.000462
C9 C13 0.002000 0.000849 -0.000544 -0.000947
C9 C14 0.003000 -0.003415 0.002806 0.000635
C6 C5 0.002000 -0.001035 0.000936 0.000750
C6 C14 0.003000 -0.001978 0.001128 0.001785
C10 C13 0.003000 0.000799 0.002510 -0.001432
C5 C13 0.003000 0.000834 0.000031 -0.000067
C5 C14 0.002000 -0.000926 0.000446 0.000257
C13 C14 0.002000 -0.001614 0.000884 -0.000181
